data_2219769
loop_
_publ_author_name
'Dai, Jing'
'Wen, Xiao-Chun'

_publ_section_title
;
 2-Amino-5-(1<i>H</i>-tetrazol-5-yl)pyridinium chloride
;
_journal_coeditor_code BH2196
_journal_issue 11
_journal_name_full 'Acta Crystallographica Section E'
_journal_page_first o2232
_journal_paper_doi 10.1107/S1600536808031164
_journal_volume 64
_journal_year 2008
_chemical_formula_iupac 'C6 H7 N6 +, Cl -'
_chemical_formula_moiety 'C6 H7 N6 +, Cl -'
_chemical_formula_sum 'C6 H7 Cl N6'
_chemical_formula_weight 198.63
_chemical_name_systematic
;
2-Amino-5-(1<i>H</i>-tetrazol-5-yl)pyridinium chloride
;
_space_group_IT_number 14
_symmetry_cell_setting monoclinic
_symmetry_space_group_name_Hall '-P 2ybc'
_symmetry_space_group_name_H-M 'P 1 21/c 1'
_atom_sites_solution_hydrogens geom
_atom_sites_solution_primary direct
_atom_sites_solution_secondary difmap
_audit_creation_method SHELXL-97
_cell_angle_alpha 90.00
_cell_angle_beta 109.35(3)
_cell_angle_gamma 90.00
_cell_formula_units_Z 8
_cell_length_a 14.043(3)
_cell_length_b 13.238(3)
_cell_length_c 9.5766(19)
_cell_measurement_reflns_used 3690
_cell_measurement_temperature 298(2)
_cell_measurement_theta_max 27.4758
_cell_measurement_theta_min 2.2687
_cell_volume 1679.7(7)
_computing_cell_refinement 'CrystalClear (Rigaku, 2005)'
_computing_data_collection 'CrystalClear (Rigaku, 2005)'
_computing_data_reduction 'CrystalClear (Rigaku, 2005)'
_computing_molecular_graphics 'SHELXTL (Sheldrick, 2008)'
_computing_publication_material 'SHELXTL (Sheldrick, 2008)'
_computing_structure_refinement 'SHELXL97 (Sheldrick, 2008)'
_computing_structure_solution 'SHELXS97 (Sheldrick, 2008)'
_diffrn_ambient_temperature 298(2)
_diffrn_detector_area_resol_mean 13.6612
_diffrn_measured_fraction_theta_full 0.997
_diffrn_measured_fraction_theta_max 0.997
_diffrn_measurement_device_type 'Rigaku Mercury2'
_diffrn_measurement_method \w
_diffrn_radiation_monochromator graphite
_diffrn_radiation_source 'fine-focus sealed tube'
_diffrn_radiation_type MoK\a
_diffrn_radiation_wavelength 0.71073
_diffrn_reflns_av_R_equivalents 0.0339
_diffrn_reflns_av_sigmaI/netI 0.0311
_diffrn_reflns_limit_h_max 18
_diffrn_reflns_limit_h_min -18
_diffrn_reflns_limit_k_max 17
_diffrn_reflns_limit_k_min -17
_diffrn_reflns_limit_l_max 12
_diffrn_reflns_limit_l_min -12
_diffrn_reflns_number 16820
_diffrn_reflns_theta_full 27.49
_diffrn_reflns_theta_max 27.49
_diffrn_reflns_theta_min 2.73
_exptl_absorpt_coefficient_mu 0.414
_exptl_absorpt_correction_T_max 0.920
_exptl_absorpt_correction_T_min 0.859
_exptl_absorpt_correction_type multi-scan
_exptl_absorpt_process_details '(CrystalClear; Rigaku, 2005)'
_exptl_crystal_colour Colorless
_exptl_crystal_density_diffrn 1.571
_exptl_crystal_density_method 'not measured'
_exptl_crystal_description Block
_exptl_crystal_F_000 816
_exptl_crystal_size_max 0.45
_exptl_crystal_size_mid 0.25
_exptl_crystal_size_min 0.20
_refine_diff_density_max 0.283
_refine_diff_density_min -0.227
_refine_ls_extinction_method none
_refine_ls_goodness_of_fit_ref 1.115
_refine_ls_hydrogen_treatment constr
_refine_ls_matrix_type full
_refine_ls_number_parameters 235
_refine_ls_number_reflns 3855
_refine_ls_number_restraints 0
_refine_ls_restrained_S_all 1.115
_refine_ls_R_factor_all 0.0615
_refine_ls_R_factor_gt 0.0476
_refine_ls_shift/su_max 0.000
_refine_ls_shift/su_mean 0.000
_refine_ls_structure_factor_coef Fsqd
_refine_ls_weighting_details 'calc w=1/[\s^2^(Fo^2^)+(0.0556P)^2^+0.4684P] where P=(Fo^2^+2Fc^2^)/3'
_refine_ls_weighting_scheme calc
_refine_ls_wR_factor_gt 0.1173
_refine_ls_wR_factor_ref 0.1248
_reflns_number_gt 3123
_reflns_number_total 3855
_reflns_threshold_expression I>2\s(I)
_cod_data_source_file bh2196.cif
_cod_data_source_block I
_cod_original_cell_volume 1679.7(6)
_cod_original_sg_symbol_H-M 'P 21/c'
_cod_database_code 2219769
_cod_database_fobs_code 2219769

loop_
_symmetry_equiv_pos_as_xyz
'x, y, z'
'-x, y+1/2, -z+1/2'
'-x, -y, -z'
'x, -y-1/2, z-1/2'

loop_
_atom_site_type_symbol
_atom_site_label
_atom_site_fract_x
_atom_site_fract_y
_atom_site_fract_z
_atom_site_U_iso_or_equiv
_atom_site_adp_type
_atom_site_calc_flag
_atom_site_refinement_flags
_atom_site_occupancy
N N1 0.56207(12) 0.65987(12) 0.17350(18) 0.0344(4) Uani d . 1
H H1 0.5639 0.7245 0.1662 0.041 Uiso calc R 1
N N3 0.36346(13) 0.52444(13) 0.37792(19) 0.0368(4) Uani d . 1
H H3A 0.3600 0.5892 0.3818 0.044 Uiso calc R 1
C C1 0.62505(14) 0.60404(14) 0.1236(2) 0.0313(4) Uani d . 1
N N2 0.68458(13) 0.64965(13) 0.0611(2) 0.0413(4) Uani d . 1
H H2A 0.6831 0.7143 0.0523 0.050 Uiso calc R 1
H H2B 0.7247 0.6146 0.0292 0.050 Uiso calc R 1
N N6 0.40734(13) 0.37577(12) 0.33322(19) 0.0382(4) Uani d . 1
N N4 0.31050(14) 0.45963(13) 0.4305(2) 0.0428(4) Uani d . 1
C C6 0.42266(14) 0.47298(14) 0.3184(2) 0.0310(4) Uani d . 1
N N5 0.33724(14) 0.37053(13) 0.4030(2) 0.0430(4) Uani d . 1
C C4 0.49237(14) 0.51714(13) 0.2516(2) 0.0304(4) Uani d . 1
C C2 0.62316(14) 0.49827(14) 0.1406(2) 0.0333(4) Uani d . 1
H H2 0.6657 0.4574 0.1086 0.040 Uiso calc R 1
C C3 0.55896(15) 0.45611(14) 0.2039(2) 0.0336(4) Uani d . 1
H H3 0.5587 0.3864 0.2160 0.040 Uiso calc R 1
C C5 0.49636(15) 0.61909(14) 0.2344(2) 0.0337(4) Uani d . 1
H H5 0.4537 0.6610 0.2646 0.040 Uiso calc R 1
N N7 0.92034(13) 0.39582(12) 0.30105(18) 0.0364(4) Uani d . 1
H H7 0.9131 0.4604 0.2998 0.044 Uiso calc R 1
N N9 1.13591(12) 0.26242(13) 0.12521(19) 0.0367(4) Uani d . 1
H H9A 1.1409 0.3272 0.1246 0.044 Uiso calc R 1
N N8 0.80738(13) 0.38416(13) 0.4302(2) 0.0422(4) Uani d . 1
H H8A 0.8043 0.4490 0.4319 0.051 Uiso calc R 1
H H8B 0.7726 0.3485 0.4708 0.051 Uiso calc R 1
C C7 0.86565(14) 0.33931(15) 0.3650(2) 0.0329(4) Uani d . 1
N N10 1.19013(14) 0.19768(13) 0.0747(2) 0.0425(4) Uani d . 1
N N12 1.08698(13) 0.11357(12) 0.15986(19) 0.0374(4) Uani d . 1
C C12 1.07262(14) 0.21051(14) 0.1769(2) 0.0311(4) Uani d . 1
N N11 1.16049(14) 0.10833(13) 0.0959(2) 0.0429(4) Uani d . 1
C C10 1.00037(14) 0.25408(14) 0.2397(2) 0.0304(4) Uani d . 1
C C9 0.94263(15) 0.19202(14) 0.3023(2) 0.0339(4) Uani d . 1
H H9 0.9504 0.1222 0.3025 0.041 Uiso calc R 1
C C11 0.98593(16) 0.35597(14) 0.2389(2) 0.0363(4) Uani d . 1
H H11 1.0211 0.3983 0.1957 0.044 Uiso calc R 1
C C8 0.87624(15) 0.23312(15) 0.3618(2) 0.0337(4) Uani d . 1
H H8 0.8378 0.1915 0.4004 0.040 Uiso calc R 1
Cl Cl1 0.84188(4) 0.97883(4) 0.45292(7) 0.04632(17) Uani d . 1
Cl Cl2 0.65611(4) 0.24380(4) 0.05567(6) 0.04478(17) Uani d . 1

loop_
_atom_site_aniso_label
_atom_site_aniso_U_11
_atom_site_aniso_U_22
_atom_site_aniso_U_33
_atom_site_aniso_U_12
_atom_site_aniso_U_13
_atom_site_aniso_U_23
N1 0.0407(9) 0.0214(8) 0.0500(10) 0.0034(7) 0.0270(8) 0.0030(7)
N3 0.0440(10) 0.0261(8) 0.0491(10) -0.0020(7) 0.0273(8) -0.0008(7)
C1 0.0332(10) 0.0274(9) 0.0362(10) 0.0024(7) 0.0157(8) 0.0009(7)
N2 0.0483(11) 0.0305(9) 0.0589(11) 0.0027(7) 0.0363(9) 0.0028(8)
N6 0.0456(10) 0.0267(8) 0.0507(10) -0.0021(7) 0.0270(8) 0.0009(7)
N4 0.0518(11) 0.0327(9) 0.0561(11) -0.0061(8) 0.0343(9) -0.0012(8)
C6 0.0334(10) 0.0265(9) 0.0358(10) -0.0001(7) 0.0152(8) -0.0004(7)
N5 0.0529(11) 0.0299(9) 0.0581(11) -0.0034(8) 0.0346(9) -0.0008(8)
C4 0.0313(9) 0.0259(9) 0.0368(10) -0.0001(7) 0.0149(8) 0.0011(7)
C2 0.0341(10) 0.0284(9) 0.0419(11) 0.0044(8) 0.0186(8) -0.0002(8)
C3 0.0368(10) 0.0238(9) 0.0422(11) 0.0017(7) 0.0158(8) -0.0001(8)
C5 0.0358(10) 0.0281(9) 0.0437(11) 0.0035(8) 0.0218(8) 0.0018(8)
N7 0.0468(10) 0.0227(8) 0.0486(10) 0.0051(7) 0.0279(8) 0.0046(7)
N9 0.0410(10) 0.0264(8) 0.0510(10) 0.0036(7) 0.0265(8) 0.0027(7)
N8 0.0473(11) 0.0334(9) 0.0586(11) 0.0043(8) 0.0345(9) 0.0034(8)
C7 0.0328(10) 0.0327(10) 0.0353(10) 0.0024(8) 0.0143(8) 0.0018(8)
N10 0.0473(11) 0.0343(9) 0.0569(11) 0.0066(8) 0.0320(9) 0.0036(8)
N12 0.0431(10) 0.0293(8) 0.0477(10) 0.0038(7) 0.0256(8) 0.0015(7)
C12 0.0348(10) 0.0266(9) 0.0339(9) 0.0021(7) 0.0142(8) 0.0033(7)
N11 0.0489(11) 0.0344(10) 0.0560(11) 0.0059(8) 0.0316(9) 0.0010(8)
C10 0.0328(10) 0.0282(9) 0.0325(9) 0.0027(7) 0.0139(8) 0.0015(7)
C9 0.0375(10) 0.0236(9) 0.0431(11) 0.0009(7) 0.0168(9) 0.0031(8)
C11 0.0427(11) 0.0296(10) 0.0446(11) 0.0017(8) 0.0253(9) 0.0037(8)
C8 0.0344(10) 0.0298(10) 0.0409(10) -0.0010(8) 0.0178(8) 0.0040(8)
Cl1 0.0567(3) 0.0300(3) 0.0626(4) -0.0067(2) 0.0336(3) -0.0052(2)
Cl2 0.0502(3) 0.0282(3) 0.0624(4) 0.0046(2) 0.0273(3) 0.0040(2)

loop_
_atom_type_symbol
_atom_type_description
_atom_type_scat_dispersion_real
_atom_type_scat_dispersion_imag
_atom_type_scat_source
C C 0.0033 0.0016 'International Tables Vol C Tables 4.2.6.8 and 6.1.1.4'
Cl Cl 0.1484 0.1585 'International Tables Vol C Tables 4.2.6.8 and 6.1.1.4'
H H 0.0000 0.0000 'International Tables Vol C Tables 4.2.6.8 and 6.1.1.4'
N N 0.0061 0.0033 'International Tables Vol C Tables 4.2.6.8 and 6.1.1.4'

loop_
_geom_angle_atom_site_label_1
_geom_angle_atom_site_label_2
_geom_angle_atom_site_label_3
_geom_angle
C1 N1 C5 123.42(16)
C1 N1 H1 118.3
C5 N1 H1 118.3
N4 N3 C6 109.55(16)
N4 N3 H3A 125.2
C6 N3 H3A 125.2
N2 C1 N1 119.62(17)
N2 C1 C2 122.91(17)
N1 C1 C2 117.47(16)
C1 N2 H2A 120.0
C1 N2 H2B 120.0
H2A N2 H2B 120.0
C6 N6 N5 105.81(16)
N5 N4 N3 105.89(15)
N6 C6 N3 107.67(16)
N6 C6 C4 126.56(17)
N3 C6 C4 125.76(17)
N4 N5 N6 111.08(16)
C5 C4 C3 117.77(17)
C5 C4 C6 120.74(17)
C3 C4 C6 121.49(16)
C3 C2 C1 119.91(17)
C3 C2 H2 120.0
C1 C2 H2 120.0
C2 C3 C4 120.90(17)
C2 C3 H3 119.5
C4 C3 H3 119.5
N1 C5 C4 120.49(17)
N1 C5 H5 119.8
C4 C5 H5 119.8
C7 N7 C11 123.49(17)
C7 N7 H7 118.3
C11 N7 H7 118.3
N10 N9 C12 109.34(16)
N10 N9 H9A 125.3
C12 N9 H9A 125.3
C7 N8 H8A 120.0
C7 N8 H8B 120.0
H8A N8 H8B 120.0
N8 C7 N7 119.82(18)
N8 C7 C8 122.80(18)
N7 C7 C8 117.36(17)
N11 N10 N9 106.13(15)
C12 N12 N11 105.95(16)
N12 C12 N9 107.80(16)
N12 C12 C10 126.32(17)
N9 C12 C10 125.87(17)
N10 N11 N12 110.78(16)
C11 C10 C9 118.05(17)
C11 C10 C12 120.76(17)
C9 C10 C12 121.19(17)
C8 C9 C10 120.89(17)
C8 C9 H9 119.6
C10 C9 H9 119.6
N7 C11 C10 120.20(17)
N7 C11 H11 119.9
C10 C11 H11 119.9
C9 C8 C7 119.93(17)
C9 C8 H8 120.0
C7 C8 H8 120.0

loop_
_geom_bond_atom_site_label_1
_geom_bond_atom_site_label_2
_geom_bond_distance
N1 C1 1.355(2)
N1 C5 1.356(2)
N1 H1 0.8600
N3 N4 1.338(2)
N3 C6 1.340(2)
N3 H3A 0.8600
C1 N2 1.325(2)
C1 C2 1.411(3)
N2 H2A 0.8600
N2 H2B 0.8600
N6 C6 1.320(2)
N6 N5 1.362(2)
N4 N5 1.291(2)
C6 C4 1.457(2)
C4 C5 1.363(3)
C4 C3 1.421(3)
C2 C3 1.361(3)
C2 H2 0.9300
C3 H3 0.9300
C5 H5 0.9300
N7 C7 1.355(2)
N7 C11 1.358(2)
N7 H7 0.8600
N9 N10 1.339(2)
N9 C12 1.341(2)
N9 H9A 0.8600
N8 C7 1.323(2)
N8 H8A 0.8600
N8 H8B 0.8600
C7 C8 1.415(3)
N10 N11 1.292(2)
N12 C12 1.318(2)
N12 N11 1.365(2)
C12 C10 1.459(2)
C10 C11 1.364(3)
C10 C9 1.419(3)
C9 C8 1.357(3)
C9 H9 0.9300
C11 H11 0.9300
C8 H8 0.9300

loop_
_geom_hbond_atom_site_label_D
_geom_hbond_atom_site_label_H
_geom_hbond_atom_site_label_A
_geom_hbond_site_symmetry_A
_geom_hbond_distance_DH
_geom_hbond_distance_HA
_geom_hbond_distance_DA
_geom_hbond_angle_DHA
_geom_hbond_publ_flag
N1 H1 N5 2_655 0.86 2.59 3.317(2) 142.8 yes
N1 H1 N6 2_655 0.86 2.04 2.894(2) 170.7 yes
N2 H2A N5 2_655 0.86 2.15 2.972(3) 159.8 yes
N7 H7 N11 2_755 0.86 2.57 3.304(2) 144.4 yes
N7 H7 N12 2_755 0.86 2.06 2.913(2) 168.7 yes
N8 H8A N11 2_755 0.86 2.20 3.024(3) 159.8 yes
N2 H2B Cl1 4_575 0.86 2.36 3.2187(18) 177.0 yes
N3 H3A Cl2 2_655 0.86 2.17 3.0047(19) 165.1 yes
N8 H8B Cl2 4_566 0.86 2.39 3.2432(18) 172.1 yes
N9 H9A Cl1 2_745 0.86 2.18 3.0031(18) 159.7 yes

loop_
_geom_torsion_atom_site_label_1
_geom_torsion_atom_site_label_2
_geom_torsion_atom_site_label_3
_geom_torsion_atom_site_label_4
_geom_torsion
C5 N1 C1 N2 177.74(19)
C5 N1 C1 C2 -1.8(3)
C6 N3 N4 N5 0.0(2)
N5 N6 C6 N3 0.1(2)
N5 N6 C6 C4 179.20(18)
N4 N3 C6 N6 0.0(2)
N4 N3 C6 C4 -179.15(19)
N3 N4 N5 N6 0.1(2)
C6 N6 N5 N4 -0.1(2)
N6 C6 C4 C5 175.7(2)
N3 C6 C4 C5 -5.4(3)
N6 C6 C4 C3 -4.9(3)
N3 C6 C4 C3 173.99(19)
N2 C1 C2 C3 -178.97(19)
N1 C1 C2 C3 0.6(3)
C1 C2 C3 C4 0.9(3)
C5 C4 C3 C2 -1.2(3)
C6 C4 C3 C2 179.48(19)
C1 N1 C5 C4 1.6(3)
C3 C4 C5 N1 0.0(3)
C6 C4 C5 N1 179.36(18)
C11 N7 C7 N8 176.37(19)
C11 N7 C7 C8 -1.9(3)
C12 N9 N10 N11 -0.2(2)
N11 N12 C12 N9 -0.2(2)
N11 N12 C12 C10 179.35(18)
N10 N9 C12 N12 0.3(2)
N10 N9 C12 C10 -179.30(18)
N9 N10 N11 N12 0.1(2)
C12 N12 N11 N10 0.1(2)
N12 C12 C10 C11 -173.8(2)
N9 C12 C10 C11 5.6(3)
N12 C12 C10 C9 5.7(3)
N9 C12 C10 C9 -174.82(19)
C11 C10 C9 C8 -1.1(3)
C12 C10 C9 C8 179.35(18)
C7 N7 C11 C10 -0.6(3)
C9 C10 C11 N7 2.1(3)
C12 C10 C11 N7 -178.31(18)
C10 C9 C8 C7 -1.4(3)
N8 C7 C8 C9 -175.3(2)
N7 C7 C8 C9 2.9(3)

loop_
_cod_related_entry_id
_cod_related_entry_database
_cod_related_entry_code
1 ChemSpider 30655633
